data_4063054
_journal_name_full Organometallics
_journal_paper_doi 10.1021/om049857l
_journal_year 2004
_chemical_formula_sum 'C40 H62 Cl2 Mn N4'
_chemical_formula_weight 724.78
_space_group_IT_number 19
_symmetry_cell_setting orthorhombic
_symmetry_space_group_name_Hall 'P 2ac 2ab'
_symmetry_space_group_name_H-M 'P 21 21 21'
_cell_angle_alpha 90.00
_cell_angle_beta 90.00
_cell_angle_gamma 90.00
_cell_formula_units_Z 4
_cell_length_a 11.218(4)
_cell_length_b 12.606(10)
_cell_length_c 28.93(2)
_cell_measurement_temperature 150(2)
_cell_volume 4092(5)
_diffrn_ambient_temperature 150(2)
_exptl_crystal_density_diffrn 1.177
_cod_database_code 4063054

loop_
_symmetry_equiv_pos_as_xyz
'x, y, z'
'-x+1/2, -y, z+1/2'
'-x, y+1/2, -z+1/2'
'x+1/2, -y+1/2, -z'

loop_
_atom_site_label
_atom_site_type_symbol
_atom_site_fract_x
_atom_site_fract_y
_atom_site_fract_z
_atom_site_U_iso_or_equiv
_atom_site_adp_type
_atom_site_occupancy
_atom_site_symmetry_multiplicity
_atom_site_calc_flag
_atom_site_refinement_flags
_atom_site_disorder_assembly
_atom_site_disorder_group
Mn1 Mn -0.16144(3) -0.47310(3) -0.109270(11) 0.01993(9) Uani 1 1 d . . .
Cl1 Cl -0.02511(6) -0.56001(5) -0.05838(2) 0.03180(18) Uani 1 1 d . . .
Cl2 Cl -0.35874(6) -0.49009(5) -0.08442(2) 0.03165(17) Uani 1 1 d . . .
N1 N -0.09569(17) -0.31978(14) -0.12215(6) 0.0180(5) Uani 1 1 d . . .
N2 N -0.12678(16) -0.52048(15) -0.17794(6) 0.0202(5) Uani 1 1 d . . .
C1 C -0.0123(2) -0.30493(18) -0.15361(8) 0.0203(7) Uani 1 1 d . . .
C2 C 0.0199(2) -0.38083(19) -0.18689(8) 0.0244(7) Uani 1 1 d . . .
C3 C -0.0370(2) -0.47495(19) -0.20008(7) 0.0227(6) Uani 1 1 d . . .
C4 C 0.0540(3) -0.20108(19) -0.15595(8) 0.0312(8) Uani 1 1 d . . .
H4A H -0.0032 -0.1428 -0.1593 0.047 Uiso 1 1 calc R . .
H4B H 0.1080 -0.2017 -0.1826 0.047 Uiso 1 1 calc R . .
H4C H 0.1001 -0.1912 -0.1275 0.047 Uiso 1 1 calc R . .
C5 C 0.0097(2) -0.5256(2) -0.24429(8) 0.0285(7) Uani 1 1 d . . .
H5A H 0.0284 -0.6004 -0.2385 0.043 Uiso 1 1 calc R . .
H5B H 0.0819 -0.4884 -0.2543 0.043 Uiso 1 1 calc R . .
H5C H -0.0512 -0.5205 -0.2685 0.043 Uiso 1 1 calc R . .
C11 C -0.1300(2) -0.22948(17) -0.09406(7) 0.0201(7) Uani 1 1 d . . .
C12 C -0.2286(2) -0.16884(18) -0.10776(8) 0.0268(7) Uani 1 1 d . . .
C13 C -0.2564(2) -0.0780(2) -0.08212(9) 0.0295(8) Uani 1 1 d . . .
H13A H -0.3221 -0.0353 -0.0912 0.035 Uiso 1 1 calc R . .
C14 C -0.1905(2) -0.04957(19) -0.04398(9) 0.0345(8) Uani 1 1 d . . .
H14A H -0.2092 0.0133 -0.0274 0.041 Uiso 1 1 calc R . .
C15 C -0.0980(2) -0.11214(18) -0.03007(8) 0.0278(7) Uani 1 1 d . . .
H15A H -0.0543 -0.0926 -0.0032 0.033 Uiso 1 1 calc R . .
C16 C -0.0652(2) -0.20394(18) -0.05392(8) 0.0238(7) Uani 1 1 d . . .
C121 C -0.3044(2) -0.2002(2) -0.14882(8) 0.0348(8) Uani 1 1 d . . .
H12A H -0.2758 -0.2709 -0.1599 0.042 Uiso 1 1 calc R . .
C122 C -0.2923(4) -0.1215(3) -0.18898(11) 0.0980(15) Uani 1 1 d . . .
H12B H -0.3546 -0.1356 -0.2120 0.147 Uiso 1 1 calc R . .
H12C H -0.2138 -0.1297 -0.2034 0.147 Uiso 1 1 calc R . .
H12D H -0.3009 -0.0490 -0.1773 0.147 Uiso 1 1 calc R . .
C123 C -0.4346(3) -0.2114(3) -0.13631(10) 0.0469(10) Uani 1 1 d . . .
H12E H -0.4787 -0.2396 -0.1629 0.070 Uiso 1 1 calc R . .
H12F H -0.4669 -0.1418 -0.1279 0.070 Uiso 1 1 calc R . .
H12G H -0.4427 -0.2601 -0.1101 0.070 Uiso 1 1 calc R . .
C161 C 0.0324(2) -0.27383(19) -0.03491(8) 0.0263(7) Uani 1 1 d . . .
H16A H 0.0489 -0.3304 -0.0583 0.032 Uiso 1 1 calc R . .
C162 C 0.1478(3) -0.2172(2) -0.02530(11) 0.0472(9) Uani 1 1 d . . .
H16B H 0.2068 -0.2681 -0.0139 0.071 Uiso 1 1 calc R . .
H16C H 0.1345 -0.1621 -0.0020 0.071 Uiso 1 1 calc R . .
H16D H 0.1771 -0.1845 -0.0538 0.071 Uiso 1 1 calc R . .
C163 C -0.0147(3) -0.3285(2) 0.00932(9) 0.0406(9) Uani 1 1 d . . .
H16E H -0.0919 -0.3616 0.0028 0.061 Uiso 1 1 calc R . .
H16F H -0.0241 -0.2756 0.0339 0.061 Uiso 1 1 calc R . .
H16G H 0.0422 -0.3829 0.0193 0.061 Uiso 1 1 calc R . .
C21 C -0.1904(2) -0.60404(19) -0.20146(8) 0.0242(7) Uani 1 1 d . . .
C22 C -0.1687(3) -0.7099(2) -0.18969(9) 0.0334(8) Uani 1 1 d . . .
C23 C -0.2330(3) -0.7880(2) -0.21341(10) 0.0404(9) Uani 1 1 d . . .
H23A H -0.2213 -0.8604 -0.2055 0.048 Uiso 1 1 calc R . .
C24 C -0.3133(3) -0.7627(2) -0.24809(10) 0.0454(9) Uani 1 1 d . . .
H24A H -0.3547 -0.8176 -0.2639 0.055 Uiso 1 1 calc R . .
C25 C -0.3332(3) -0.6589(2) -0.25967(9) 0.0397(8) Uani 1 1 d . . .
H25A H -0.3883 -0.6418 -0.2835 0.048 Uiso 1 1 calc R . .
C26 C -0.2718(2) -0.5775(2) -0.23629(8) 0.0274(7) Uani 1 1 d . . .
C221 C -0.0831(3) -0.7410(2) -0.15151(10) 0.0408(9) Uani 1 1 d . . .
H22A H -0.0524 -0.6731 -0.1382 0.049 Uiso 1 1 calc R . .
C222 C 0.0242(3) -0.8005(4) -0.16868(13) 0.0842(15) Uani 1 1 d . . .
H22B H 0.0645 -0.7585 -0.1925 0.126 Uiso 1 1 calc R . .
H22C H -0.0011 -0.8686 -0.1818 0.126 Uiso 1 1 calc R . .
H22D H 0.0791 -0.8131 -0.1429 0.126 Uiso 1 1 calc R . .
C223 C -0.1425(4) -0.7977(4) -0.11311(15) 0.1539(18) Uani 1 1 d . . .
H22E H -0.0891 -0.7999 -0.0863 0.231 Uiso 1 1 calc R . .
H22F H -0.1615 -0.8702 -0.1228 0.231 Uiso 1 1 calc R . .
H22G H -0.2161 -0.7605 -0.1048 0.231 Uiso 1 1 calc R . .
C261 C -0.2981(2) -0.4633(2) -0.24908(9) 0.0349(8) Uani 1 1 d . . .
H26A H -0.2313 -0.4185 -0.2371 0.042 Uiso 1 1 calc R . .
C262 C -0.3086(3) -0.4431(3) -0.30139(9) 0.0571(11) Uani 1 1 d . . .
H26B H -0.3090 -0.3665 -0.3073 0.086 Uiso 1 1 calc R . .
H26C H -0.3829 -0.4743 -0.3129 0.086 Uiso 1 1 calc R . .
H26D H -0.2407 -0.4756 -0.3173 0.086 Uiso 1 1 calc R . .
C263 C -0.4125(3) -0.4278(2) -0.22490(11) 0.0522(10) Uani 1 1 d . . .
H26E H -0.4262 -0.3524 -0.2310 0.078 Uiso 1 1 calc R . .
H26F H -0.4046 -0.4391 -0.1915 0.078 Uiso 1 1 calc R . .
H26G H -0.4799 -0.4693 -0.2366 0.078 Uiso 1 1 calc R . .
C31 C -0.7368(2) -0.67159(19) -0.07031(8) 0.0249(7) Uani 1 1 d . . .
N32 N -0.65869(19) -0.64529(14) -0.10261(6) 0.0227(5) Uani 1 1 d . . .
C321 C -0.6569(2) -0.54454(19) -0.12975(8) 0.0289(7) Uani 1 1 d . . .
H32A H -0.5725 -0.5267 -0.1378 0.035 Uiso 1 1 calc R . .
C322 C -0.7097(3) -0.4545(2) -0.10151(10) 0.0447(9) Uani 1 1 d . . .
H32B H -0.6638 -0.4458 -0.0729 0.067 Uiso 1 1 calc R . .
H32C H -0.7927 -0.4710 -0.0939 0.067 Uiso 1 1 calc R . .
H32D H -0.7065 -0.3887 -0.1195 0.067 Uiso 1 1 calc R . .
C323 C -0.7265(3) -0.5622(2) -0.17390(9) 0.0467(9) Uani 1 1 d . . .
H32E H -0.6924 -0.6225 -0.1908 0.070 Uiso 1 1 calc R . .
H32F H -0.7222 -0.4984 -0.1932 0.070 Uiso 1 1 calc R . .
H32G H -0.8099 -0.5773 -0.1664 0.070 Uiso 1 1 calc R . .
C33 C -0.5804(2) -0.72937(19) -0.10984(8) 0.0249(7) Uani 1 1 d . . .
C331 C -0.4818(3) -0.7252(2) -0.14416(10) 0.0374(9) Uani 1 1 d . . .
H33A H -0.5145 -0.7104 -0.1749 0.056 Uiso 1 1 calc R . .
H33B H -0.4401 -0.7935 -0.1446 0.056 Uiso 1 1 calc R . .
H33C H -0.4257 -0.6690 -0.1355 0.056 Uiso 1 1 calc R . .
C34 C -0.6137(2) -0.8067(2) -0.07948(9) 0.0291(7) Uani 1 1 d . . .
C341 C -0.5593(3) -0.9133(2) -0.07191(10) 0.0445(9) Uani 1 1 d . . .
H34A H -0.5369 -0.9208 -0.0393 0.067 Uiso 1 1 calc R . .
H34B H -0.4883 -0.9206 -0.0913 0.067 Uiso 1 1 calc R . .
H34C H -0.6172 -0.9684 -0.0801 0.067 Uiso 1 1 calc R . .
N35 N -0.71114(19) -0.77010(16) -0.05485(7) 0.0263(6) Uani 1 1 d . . .
C351 C -0.7784(3) -0.8298(2) -0.01904(9) 0.0322(8) Uani 1 1 d . . .
H35A H -0.7186 -0.8695 -0.0001 0.039 Uiso 1 1 calc R . .
C352 C -0.8582(4) -0.9103(3) -0.04108(13) 0.1064(14) Uani 1 1 d . . .
H35B H -0.8100 -0.9613 -0.0585 0.160 Uiso 1 1 calc R . .
H35C H -0.9137 -0.8745 -0.0621 0.160 Uiso 1 1 calc R . .
H35D H -0.9033 -0.9477 -0.0171 0.160 Uiso 1 1 calc R . .
C353 C -0.8414(4) -0.7554(3) 0.01267(11) 0.0752(11) Uani 1 1 d . . .
H35E H -0.7827 -0.7120 0.0292 0.113 Uiso 1 1 calc R . .
H35F H -0.8887 -0.7960 0.0350 0.113 Uiso 1 1 calc R . .
H35G H -0.8941 -0.7092 -0.0053 0.113 Uiso 1 1 calc R . .
H2 H 0.0787(17) -0.3590(14) -0.2018(6) 0.000(5) Uiso 1 1 d . . .
H31 H -0.8009(19) -0.6354(17) -0.0596(7) 0.020(6) Uiso 1 1 d . . .

loop_
_atom_site_aniso_label
_atom_site_aniso_U_11
_atom_site_aniso_U_22
_atom_site_aniso_U_33
_atom_site_aniso_U_23
_atom_site_aniso_U_13
_atom_site_aniso_U_12
Mn1 0.02716(17) 0.01878(15) 0.01386(14) 0.00215(15) 0.00163(17) -0.00025(17)
Cl1 0.0374(4) 0.0329(3) 0.0251(3) 0.0057(3) -0.0029(3) 0.0076(3)
Cl2 0.0303(3) 0.0349(3) 0.0298(3) 0.0033(3) 0.0055(3) -0.0011(3)
N1 0.0233(10) 0.0156(9) 0.0150(10) 0.0034(8) 0.0010(8) 0.0005(9)
N2 0.0230(10) 0.0211(9) 0.0166(9) -0.0024(9) -0.0009(8) 0.0010(9)
C1 0.0255(13) 0.0206(12) 0.0149(11) 0.0060(10) -0.0012(11) 0.0029(11)
C2 0.0232(13) 0.0337(13) 0.0163(12) 0.0051(11) 0.0073(12) -0.0056(12)
C3 0.0254(12) 0.0286(12) 0.0141(11) 0.0028(11) -0.0033(11) 0.0067(13)
C4 0.0457(16) 0.0262(13) 0.0216(12) 0.0048(11) 0.0107(13) -0.0026(13)
C5 0.0329(13) 0.0327(13) 0.0199(11) -0.0039(12) 0.0089(11) 0.0010(13)
C11 0.0289(14) 0.0177(11) 0.0138(11) 0.0038(9) 0.0075(11) -0.0018(11)
C12 0.0376(14) 0.0230(12) 0.0197(12) 0.0076(12) 0.0039(13) 0.0061(12)
C13 0.0298(14) 0.0270(13) 0.0318(14) 0.0068(13) 0.0035(12) 0.0118(12)
C14 0.0418(16) 0.0170(12) 0.0447(15) -0.0036(12) 0.0099(14) 0.0073(12)
C15 0.0414(16) 0.0209(12) 0.0212(12) -0.0084(11) 0.0056(13) -0.0085(13)
C16 0.0261(13) 0.0195(12) 0.0256(12) 0.0057(11) 0.0048(12) -0.0070(11)
C121 0.0399(16) 0.0441(15) 0.0204(12) 0.0046(12) 0.0041(13) 0.0190(13)
C122 0.107(3) 0.146(3) 0.0416(17) 0.054(2) -0.027(2) -0.057(3)
C123 0.0521(19) 0.0583(18) 0.0302(15) -0.0009(15) -0.0020(15) -0.0014(18)
C161 0.0353(14) 0.0264(13) 0.0172(11) -0.0075(11) -0.0055(12) 0.0047(13)
C162 0.0470(18) 0.0426(15) 0.0520(17) -0.0134(14) -0.0132(17) -0.0016(16)
C163 0.0575(19) 0.0379(15) 0.0264(14) -0.0011(13) -0.0055(15) 0.0106(16)
C21 0.0271(14) 0.0268(12) 0.0187(12) -0.0010(11) 0.0051(12) 0.0017(11)
C22 0.0392(15) 0.0313(13) 0.0298(13) -0.0027(12) 0.0129(14) 0.0080(14)
C23 0.0467(17) 0.0225(13) 0.0519(17) -0.0095(14) 0.0299(14) -0.0077(14)
C24 0.0447(17) 0.0422(15) 0.0494(17) -0.0209(14) 0.0151(16) -0.0145(15)
C25 0.0332(15) 0.0511(16) 0.0349(14) -0.0130(13) -0.0020(15) -0.0092(15)
C26 0.0278(14) 0.0328(14) 0.0215(12) -0.0061(12) 0.0068(12) -0.0006(12)
C221 0.0594(19) 0.0231(13) 0.0399(15) -0.0009(13) 0.0072(16) 0.0130(14)
C222 0.060(2) 0.128(3) 0.065(2) -0.022(2) -0.012(2) 0.020(3)
C223 0.085(3) 0.240(4) 0.137(3) 0.156(2) 0.002(3) -0.016(3)
C261 0.0340(14) 0.0420(15) 0.0288(13) 0.0020(13) -0.0116(12) 0.0078(14)
C262 0.066(2) 0.071(2) 0.0341(15) 0.0078(16) -0.0074(17) 0.0152(19)
C263 0.0527(19) 0.0482(17) 0.0557(18) -0.0039(16) -0.0123(17) 0.0184(16)
C31 0.0314(14) 0.0263(13) 0.0172(12) 0.0058(11) 0.0013(12) 0.0060(12)
N32 0.0261(10) 0.0233(9) 0.0185(9) 0.0034(9) 0.0016(10) 0.0020(10)
C321 0.0323(14) 0.0328(13) 0.0216(11) 0.0099(11) 0.0018(13) -0.0035(14)
C322 0.0662(19) 0.0216(13) 0.0463(16) 0.0094(13) 0.0030(16) 0.0021(14)
C323 0.066(2) 0.0399(16) 0.0344(15) 0.0101(14) -0.0058(16) 0.0146(16)
C33 0.0269(13) 0.0326(13) 0.0151(11) -0.0011(12) -0.0012(12) 0.0026(12)
C331 0.0351(16) 0.0332(14) 0.0439(16) -0.0051(13) 0.0072(15) 0.0058(14)
C34 0.0305(15) 0.0285(13) 0.0284(13) -0.0019(12) -0.0025(12) 0.0076(12)
C341 0.064(2) 0.0293(14) 0.0400(16) -0.0027(13) -0.0052(16) 0.0195(15)
N35 0.0301(12) 0.0289(11) 0.0200(10) 0.0006(9) -0.0019(10) 0.0022(10)
C351 0.0384(16) 0.0246(13) 0.0337(14) 0.0085(12) -0.0033(14) -0.0010(13)
C352 0.131(3) 0.127(3) 0.061(2) 0.033(2) -0.019(2) -0.098(2)
C353 0.101(3) 0.0504(17) 0.074(2) 0.0364(16) 0.056(2) 0.031(2)

loop_
_geom_bond_atom_site_label_1
_geom_bond_atom_site_label_2
_geom_bond_distance
_geom_bond_site_symmetry_2
_geom_bond_publ_flag
Mn1 N1 2.102(2) . ?
Mn1 N2 2.111(2) . ?
Mn1 Cl2 2.3370(10) . ?
Mn1 Cl1 2.3890(11) . ?
N1 C1 1.318(3) . ?
N1 C11 1.451(3) . ?
N2 C3 1.325(3) . ?
N2 C21 1.443(3) . ?
C1 C2 1.405(3) . ?
C1 C4 1.507(3) . ?
C2 C3 1.400(3) . ?
C3 C5 1.523(3) . ?
C11 C12 1.402(3) . ?
C11 C16 1.408(3) . ?
C12 C13 1.399(4) . ?
C12 C121 1.514(4) . ?
C13 C14 1.376(4) . ?
C14 C15 1.364(4) . ?
C15 C16 1.397(3) . ?
C16 C161 1.509(4) . ?
C121 C123 1.511(4) . ?
C121 C122 1.534(5) . ?
C161 C162 1.504(4) . ?
C161 C163 1.546(4) . ?
C21 C22 1.399(4) . ?
C21 C26 1.400(3) . ?
C22 C23 1.400(4) . ?
C22 C221 1.515(4) . ?
C23 C24 1.385(4) . ?
C24 C25 1.369(4) . ?
C25 C26 1.409(4) . ?
C26 C261 1.516(4) . ?
C221 C223 1.480(5) . ?
C221 C222 1.503(5) . ?
C261 C263 1.528(4) . ?
C261 C262 1.539(4) . ?
C31 N32 1.324(3) . ?
C31 N35 1.351(3) . ?
N32 C33 1.392(3) . ?
N32 C321 1.493(3) . ?
C321 C323 1.514(4) . ?
C321 C322 1.519(4) . ?
C33 C34 1.364(4) . ?
C33 C331 1.487(4) . ?
C34 N35 1.384(3) . ?
C34 C341 1.492(4) . ?
N35 C351 1.486(3) . ?
C351 C353 1.490(4) . ?
C351 C352 1.496(5) . ?
